data_4519433
loop_
_publ_author_name
'Li, Puzhen'
'Zhang, Meng'
'Maris, Thierry'
'Zhu, X. X.'
'Wuest, James D.'

_publ_contact_author_id_orcid 0000-0001-9731-4046
_publ_section_title
;
 Probing the Relationship between Crystallization and Gelation by Using
 Ammonium Salts of Bile Acids
;
_journal_name_full 'Crystal Growth & Design'
_journal_page_first 3505
_journal_page_last 3517
_journal_paper_doi 10.1021/acs.cgd.2c00310
_journal_volume 22
_journal_year 2022
_chemical_absolute_configuration unk
_chemical_formula_moiety 'C24 H39 O3, C3 H10 N'
_chemical_formula_sum 'C27 H49 N O3'
_chemical_formula_weight 435.67
_space_group_crystal_system monoclinic
_space_group_IT_number 4
_space_group_name_Hall 'P 2yb'
_space_group_name_H-M_alt 'P 1 21 1'
_atom_sites_solution_hydrogens geom
_atom_sites_solution_primary dual
_audit_contact_author_email thierry.maris@umontreal.ca
_audit_contact_author_name 'Thierry Maris'
_audit_contact_author_phone '+1 514 340 4711 2579'
_audit_creation_date 2021-04-09
_audit_creation_method
;
Olex2 1.3
(compiled 2020.11.12 svn.r5f609507 for OlexSys, GUI svn.r6272)
;
_cell_angle_alpha 90
_cell_angle_beta 106.707(6)
_cell_angle_gamma 90
_cell_formula_units_Z 2
_cell_length_a 12.9687(14)
_cell_length_b 6.8993(7)
_cell_length_c 14.8695(15)
_cell_measurement_reflns_used 3636
_cell_measurement_temperature 150
_cell_measurement_theta_max 48.929
_cell_measurement_theta_min 3.096
_cell_volume 1274.3(2)
_computing_cell_refinement
;
SAINT (2020) V8.40B; Integration Software for Single Crystal Data.
Bruker AXS Inc., Madison, WI 53719-1173.
;
_computing_data_collection
;
APEX 3 (2019) Bruker AXS Inc., Madison, WI 53719-1173.
;
_computing_data_reduction
;
SAINT (2020) V8.40B; Integration Software for Single Crystal Data.
Bruker AXS Inc., Madison, WI 53719-1173.
;
_computing_molecular_graphics 'Olex2 1.3 (Dolomanov et al., 2009)'
_computing_publication_material 'Olex2 1.3 (Dolomanov et al., 2009)'
_computing_structure_refinement 'XL  (Sheldrick, 2008)'
_computing_structure_solution 'SHELXT 2018/2 (Sheldrick, 2018)'
_diffrn_ambient_temperature 150
_diffrn_detector 'CMOS Area detector'
_diffrn_detector_area_resol_mean 10.42
_diffrn_detector_type 'Bruker CMOS Photon III '
_diffrn_measured_fraction_theta_full 0.998
_diffrn_measured_fraction_theta_max 0.995
_diffrn_measurement_device 'k-geometry diffractometer'
_diffrn_measurement_device_type 'Bruker Venture Metaljet'
_diffrn_measurement_method '\w and \f scans'
_diffrn_radiation_collimation 'Focusing mirrors'
_diffrn_radiation_monochromator 'Helios MX Mirror Optics'
_diffrn_radiation_probe x-ray
_diffrn_radiation_type 'Ga K\a'
_diffrn_radiation_wavelength 1.34139
_diffrn_reflns_av_R_equivalents 0.0702
_diffrn_reflns_av_unetI/netI 0.0836
_diffrn_reflns_Laue_measured_fraction_full 0.998
_diffrn_reflns_Laue_measured_fraction_max 0.995
_diffrn_reflns_limit_h_max 15
_diffrn_reflns_limit_h_min -15
_diffrn_reflns_limit_k_max 6
_diffrn_reflns_limit_k_min -8
_diffrn_reflns_limit_l_max 17
_diffrn_reflns_limit_l_min -17
_diffrn_reflns_number 10518
_diffrn_reflns_theta_full 53.594
_diffrn_reflns_theta_max 53.898
_diffrn_reflns_theta_min 2.699
_diffrn_source 'Metal Jet'
_diffrn_source_current 2.86
_diffrn_source_power 0.199914
_diffrn_source_target Ga
_diffrn_source_type 'Gallium Liquid Metal Jet Source'
_diffrn_source_voltage 69.9
_exptl_absorpt_coefficient_mu 0.355
_exptl_absorpt_correction_T_max 0.3667
_exptl_absorpt_correction_T_min 0.2355
_exptl_absorpt_correction_type multi-scan
_exptl_absorpt_process_details
;
SADABS-2016/2 (Bruker,2016/2) was used for absorption correction.
wR2(int) was 0.1398 before and 0.0767 after correction.
The Ratio of minimum to maximum transmission is 0.6422.
The \l/2 correction factor is Not present.
;
_exptl_crystal_colour 'clear light colourless'
_exptl_crystal_colour_lustre clear
_exptl_crystal_colour_modifier light
_exptl_crystal_colour_primary colourless
_exptl_crystal_density_diffrn 1.135
_exptl_crystal_description Needle
_exptl_crystal_F_000 484
_exptl_crystal_size_max 0.25
_exptl_crystal_size_mid 0.03
_exptl_crystal_size_min 0.02
_refine_diff_density_max 0.246
_refine_diff_density_min -0.213
_refine_diff_density_rms 0.061
_refine_ls_abs_structure_details
;
 Refined as an inversion twin.
;
_refine_ls_abs_structure_Flack 0.2(12)
_refine_ls_extinction_coef 0.009(3)
_refine_ls_extinction_expression Fc^*^=kFc[1+0.001xFc^2^\l^3^/sin(2\q)]^-1/4^
_refine_ls_extinction_method 'SHELXL-2018/3 (Sheldrick 2018)'
_refine_ls_goodness_of_fit_ref 1.004
_refine_ls_hydrogen_treatment constr
_refine_ls_matrix_type full
_refine_ls_number_parameters 289
_refine_ls_number_reflns 3700
_refine_ls_number_restraints 1
_refine_ls_restrained_S_all 1.004
_refine_ls_R_factor_all 0.1342
_refine_ls_R_factor_gt 0.0748
_refine_ls_shift/su_max 0.000
_refine_ls_shift/su_mean 0.000
_refine_ls_structure_factor_coef Fsqd
_refine_ls_weighting_details 'w=1/[\s^2^(Fo^2^)+(0.1420P)^2^] where P=(Fo^2^+2Fc^2^)/3'
_refine_ls_weighting_scheme calc
_refine_ls_wR_factor_gt 0.1912
_refine_ls_wR_factor_ref 0.2374
_reflns_Friedel_coverage 0.461
_reflns_Friedel_fraction_full 0.553
_reflns_Friedel_fraction_max 0.548
_reflns_number_gt 2098
_reflns_number_total 3700
_reflns_threshold_expression 'I > 2\s(I)'
_cod_data_source_file zhu185.cif
_cod_data_source_block zhu185
_cod_database_code 4519433

loop_
_space_group_symop_id
_space_group_symop_operation_xyz
1 'x, y, z'
2 '-x, y+1/2, -z'

loop_
_atom_site_label
_atom_site_type_symbol
_atom_site_fract_x
_atom_site_fract_y
_atom_site_fract_z
_atom_site_U_iso_or_equiv
_atom_site_adp_type
_atom_site_occupancy
_atom_site_site_symmetry_order
_atom_site_calc_flag
_atom_site_refinement_flags_posn
_atom_site_refinement_flags_adp
_atom_site_refinement_flags_occupancy
_atom_site_disorder_assembly
_atom_site_disorder_group
O1 O 0.8611(4) 0.3431(9) 0.9799(3) 0.0769(15) Uani 1 1 d . . . . .
H1 H 0.795943 0.338816 0.948476 0.115 Uiso 1 1 calc R U . . .
O2 O 0.4375(4) 0.5115(7) 0.0730(3) 0.0680(13) Uani 1 1 d . . . . .
O3 O 0.3681(4) 0.7900(8) 0.1052(3) 0.0724(13) Uani 1 1 d . . . . .
C1 C 0.9371(5) 0.7050(11) 0.8193(4) 0.0634(17) Uani 1 1 d . . . . .
H1A H 1.007686 0.745141 0.861799 0.076 Uiso 1 1 calc R U . . .
H1B H 0.899859 0.823098 0.788504 0.076 Uiso 1 1 calc R U . . .
C2 C 0.8706(6) 0.6136(11) 0.8777(4) 0.0672(18) Uani 1 1 d . . . . .
H2A H 0.863673 0.706699 0.926224 0.081 Uiso 1 1 calc R U . . .
H2B H 0.797460 0.584604 0.836587 0.081 Uiso 1 1 calc R U . . .
C3 C 0.9223(5) 0.4278(11) 0.9248(4) 0.0652(18) Uani 1 1 d . . . . .
H3 H 0.994427 0.462348 0.968041 0.078 Uiso 1 1 calc R U . . .
C4 C 0.9404(6) 0.2878(11) 0.8521(4) 0.0664(18) Uani 1 1 d . . . . .
H4A H 0.869712 0.243369 0.811519 0.080 Uiso 1 1 calc R U . . .
H4B H 0.979655 0.172868 0.884575 0.080 Uiso 1 1 calc R U . . .
C5 C 1.0040(5) 0.3775(10) 0.7907(4) 0.0592(16) Uani 1 1 d . . . . .
H5 H 1.076716 0.410037 0.833538 0.071 Uiso 1 1 calc R U . . .
C6 C 1.0227(6) 0.2303(10) 0.7191(5) 0.0667(18) Uani 1 1 d . . . . .
H6A H 1.079173 0.280190 0.692334 0.080 Uiso 1 1 calc R U . . .
H6B H 1.048771 0.106772 0.751600 0.080 Uiso 1 1 calc R U . . .
C7 C 0.9200(5) 0.1923(10) 0.6396(4) 0.0624(17) Uani 1 1 d . . . . .
H7A H 0.937627 0.107686 0.592223 0.075 Uiso 1 1 calc R U . . .
H7B H 0.868218 0.121792 0.665150 0.075 Uiso 1 1 calc R U . . .
C8 C 0.8669(5) 0.3759(9) 0.5915(4) 0.0591(16) Uani 1 1 d . . . . .
H8 H 0.915495 0.436854 0.558213 0.071 Uiso 1 1 calc R U . . .
C9 C 0.8492(5) 0.5218(10) 0.6650(4) 0.0586(15) Uani 1 1 d . . . . .
H9 H 0.801313 0.455061 0.697349 0.070 Uiso 1 1 calc R U . . .
C10 C 0.9564(5) 0.5681(9) 0.7432(4) 0.0585(17) Uani 1 1 d . . . . .
C11 C 0.7875(5) 0.7026(10) 0.6181(4) 0.0623(17) Uani 1 1 d . . . . .
H11A H 0.770686 0.784235 0.666799 0.075 Uiso 1 1 calc R U . . .
H11B H 0.834311 0.779043 0.589266 0.075 Uiso 1 1 calc R U . . .
C12 C 0.6836(5) 0.6546(10) 0.5432(4) 0.0611(17) Uani 1 1 d . . . . .
H12A H 0.650908 0.776267 0.512626 0.073 Uiso 1 1 calc R U . . .
H12B H 0.632517 0.595575 0.573619 0.073 Uiso 1 1 calc R U . . .
C13 C 0.6996(5) 0.5156(10) 0.4680(4) 0.0571(16) Uani 1 1 d . . . . .
C14 C 0.7571(5) 0.3377(10) 0.5197(4) 0.0578(16) Uani 1 1 d . . . . .
H14 H 0.709526 0.284678 0.556138 0.069 Uiso 1 1 calc R U . . .
C15 C 0.7539(6) 0.1902(10) 0.4419(4) 0.0664(18) Uani 1 1 d . . . . .
H15A H 0.757191 0.055760 0.465866 0.080 Uiso 1 1 calc R U . . .
H15B H 0.814067 0.211057 0.414430 0.080 Uiso 1 1 calc R U . . .
C16 C 0.6439(5) 0.2316(10) 0.3689(4) 0.0657(18) Uani 1 1 d . . . . .
H16A H 0.594191 0.121097 0.365592 0.079 Uiso 1 1 calc R U . . .
H16B H 0.653456 0.251889 0.305901 0.079 Uiso 1 1 calc R U . . .
C17 C 0.5980(5) 0.4173(10) 0.4021(4) 0.0609(16) Uani 1 1 d . . . . .
H17 H 0.552940 0.373673 0.442752 0.073 Uiso 1 1 calc R U . . .
C18 C 0.7639(6) 0.6171(10) 0.4095(4) 0.0640(17) Uani 1 1 d . . . . .
H18A H 0.833179 0.661007 0.450936 0.096 Uiso 1 1 calc R U . . .
H18B H 0.723142 0.728865 0.377057 0.096 Uiso 1 1 calc R U . . .
H18C H 0.776447 0.526062 0.363112 0.096 Uiso 1 1 calc R U . . .
C19 C 1.0369(6) 0.6694(11) 0.7014(5) 0.073(2) Uani 1 1 d . . . . .
H19A H 1.107190 0.676515 0.748824 0.109 Uiso 1 1 calc R U . . .
H19B H 1.011420 0.800711 0.681658 0.109 Uiso 1 1 calc R U . . .
H19C H 1.043749 0.595937 0.647029 0.109 Uiso 1 1 calc R U . . .
C20 C 0.5231(5) 0.5330(11) 0.3203(4) 0.0598(16) Uani 1 1 d . . . . .
H20 H 0.566386 0.577317 0.278282 0.072 Uiso 1 1 calc R U . . .
C21 C 0.4771(6) 0.7124(12) 0.3557(5) 0.079(2) Uani 1 1 d . . . . .
H21A H 0.535984 0.800321 0.386607 0.118 Uiso 1 1 calc R U . . .
H21B H 0.438666 0.672816 0.400603 0.118 Uiso 1 1 calc R U . . .
H21C H 0.427196 0.779012 0.302525 0.118 Uiso 1 1 calc R U . . .
C22 C 0.4329(5) 0.4001(11) 0.2630(4) 0.0665(18) Uani 1 1 d . . . . .
H22A H 0.465049 0.299542 0.231895 0.080 Uiso 1 1 calc R U . . .
H22B H 0.399464 0.333505 0.306553 0.080 Uiso 1 1 calc R U . . .
C23 C 0.3449(5) 0.5053(12) 0.1883(4) 0.0650(17) Uani 1 1 d . . . . .
H23A H 0.290422 0.409396 0.155099 0.078 Uiso 1 1 calc R U . . .
H23B H 0.308775 0.598714 0.219747 0.078 Uiso 1 1 calc R U . . .
C24 C 0.3853(5) 0.6110(12) 0.1180(4) 0.0617(17) Uani 1 1 d . . . . .
N1 N 0.5938(4) 0.6238(9) -0.0067(3) 0.0670(15) Uani 1 1 d . . . . .
H1C H 0.533659 0.613248 0.012713 0.080 Uiso 1 1 calc R U . . .
H1D H 0.600355 0.516689 -0.040394 0.080 Uiso 1 1 calc R U . . .
H1E H 0.588655 0.731044 -0.043425 0.080 Uiso 1 1 calc R U . . .
C25 C 0.6911(5) 0.6412(11) 0.0773(4) 0.0660(18) Uani 1 1 d . . . . .
H25 H 0.755885 0.666040 0.055337 0.079 Uiso 1 1 calc R U . . .
C26 C 0.6754(6) 0.8098(12) 0.1366(5) 0.076(2) Uani 1 1 d . . . . .
H26A H 0.607650 0.793474 0.152460 0.114 Uiso 1 1 calc R U . . .
H26B H 0.673045 0.930618 0.101404 0.114 Uiso 1 1 calc R U . . .
H26C H 0.735400 0.814736 0.194362 0.114 Uiso 1 1 calc R U . . .
C27 C 0.7055(6) 0.4490(12) 0.1296(5) 0.077(2) Uani 1 1 d . . . . .
H27A H 0.718087 0.345870 0.088705 0.115 Uiso 1 1 calc R U . . .
H27B H 0.640408 0.419707 0.147961 0.115 Uiso 1 1 calc R U . . .
H27C H 0.767289 0.457769 0.185884 0.115 Uiso 1 1 calc R U . . .

loop_
_atom_site_aniso_label
_atom_site_aniso_U_11
_atom_site_aniso_U_22
_atom_site_aniso_U_33
_atom_site_aniso_U_23
_atom_site_aniso_U_13
_atom_site_aniso_U_12
O1 0.084(3) 0.079(4) 0.068(3) 0.008(3) 0.021(2) -0.002(3)
O2 0.084(3) 0.053(3) 0.067(3) -0.001(2) 0.022(2) -0.006(2)
O3 0.092(3) 0.049(3) 0.076(3) 0.005(2) 0.023(2) 0.000(2)
C1 0.072(4) 0.058(4) 0.056(3) -0.007(3) 0.012(3) 0.003(3)
C2 0.085(5) 0.057(4) 0.055(3) -0.003(3) 0.013(3) 0.009(4)
C3 0.075(4) 0.064(4) 0.057(4) 0.002(4) 0.019(3) 0.000(4)
C4 0.076(4) 0.057(4) 0.058(4) 0.000(3) 0.006(3) 0.002(4)
C5 0.068(4) 0.049(4) 0.058(3) -0.005(3) 0.016(3) 0.000(3)
C6 0.077(4) 0.050(4) 0.070(4) -0.002(3) 0.016(4) 0.008(3)
C7 0.075(4) 0.050(4) 0.062(4) -0.002(3) 0.017(3) 0.002(3)
C8 0.070(4) 0.043(4) 0.062(4) -0.004(3) 0.014(3) 0.004(3)
C9 0.073(4) 0.047(4) 0.057(3) -0.005(3) 0.020(3) -0.006(3)
C10 0.069(4) 0.049(4) 0.058(3) -0.001(3) 0.018(3) -0.003(3)
C11 0.082(4) 0.042(3) 0.058(3) -0.005(3) 0.014(3) 0.004(3)
C12 0.076(4) 0.048(4) 0.058(3) 0.001(3) 0.016(3) 0.004(3)
C13 0.071(4) 0.046(4) 0.053(3) 0.000(3) 0.017(3) 0.002(3)
C14 0.071(4) 0.047(4) 0.055(3) -0.002(3) 0.017(3) -0.002(3)
C15 0.083(5) 0.044(4) 0.067(4) -0.002(3) 0.014(3) 0.000(3)
C16 0.078(4) 0.055(4) 0.060(4) -0.006(3) 0.013(3) -0.001(3)
C17 0.071(4) 0.051(4) 0.060(4) 0.001(3) 0.017(3) -0.003(3)
C18 0.079(4) 0.051(4) 0.063(4) 0.001(3) 0.022(3) -0.001(3)
C19 0.080(5) 0.061(5) 0.079(4) -0.001(4) 0.027(4) -0.002(4)
C20 0.067(4) 0.056(4) 0.055(3) 0.001(3) 0.015(3) 0.003(3)
C21 0.091(5) 0.072(5) 0.065(4) 0.001(4) 0.009(4) 0.011(4)
C22 0.078(4) 0.056(4) 0.061(4) 0.003(3) 0.013(3) -0.006(4)
C23 0.066(4) 0.066(5) 0.060(4) 0.004(3) 0.014(3) -0.003(3)
C24 0.066(4) 0.066(5) 0.050(3) -0.006(4) 0.011(3) -0.003(4)
N1 0.087(4) 0.051(3) 0.063(3) 0.007(3) 0.021(3) 0.002(3)
C25 0.066(4) 0.064(5) 0.063(4) -0.001(4) 0.010(3) 0.001(3)
C26 0.087(5) 0.064(5) 0.070(4) -0.005(4) 0.012(4) -0.001(4)
C27 0.092(5) 0.066(5) 0.066(4) 0.000(4) 0.011(4) 0.011(4)

loop_
_atom_type_symbol
_atom_type_description
_atom_type_scat_dispersion_real
_atom_type_scat_dispersion_imag
_atom_type_scat_source
C C 0.0137 0.0067 'International Tables Vol C Tables 4.2.6.8 and 6.1.1.4'
H H 0.0000 0.0000 'International Tables Vol C Tables 4.2.6.8 and 6.1.1.4'
N N 0.0241 0.0134 'International Tables Vol C Tables 4.2.6.8 and 6.1.1.4'
O O 0.0389 0.0241 'International Tables Vol C Tables 4.2.6.8 and 6.1.1.4'

loop_
_geom_angle_atom_site_label_1
_geom_angle_atom_site_label_2
_geom_angle_atom_site_label_3
_geom_angle
_geom_angle_site_symmetry_1
_geom_angle_site_symmetry_3
C3 O1 H1 109.5 . .
H1A C1 H1B 107.7 . .
C2 C1 H1A 108.9 . .
C2 C1 H1B 108.9 . .
C2 C1 C10 113.6(6) . .
C10 C1 H1A 108.9 . .
C10 C1 H1B 108.9 . .
C1 C2 H2A 109.3 . .
C1 C2 H2B 109.3 . .
H2A C2 H2B 108.0 . .
C3 C2 C1 111.4(6) . .
C3 C2 H2A 109.3 . .
C3 C2 H2B 109.3 . .
O1 C3 C2 111.6(6) . .
O1 C3 H3 107.6 . .
O1 C3 C4 112.1(6) . .
C2 C3 H3 107.6 . .
C4 C3 C2 110.2(5) . .
C4 C3 H3 107.6 . .
C3 C4 H4A 109.0 . .
C3 C4 H4B 109.0 . .
C3 C4 C5 112.9(6) . .
H4A C4 H4B 107.8 . .
C5 C4 H4A 109.0 . .
C5 C4 H4B 109.0 . .
C4 C5 H5 106.4 . .
C4 C5 C6 111.4(6) . .
C4 C5 C10 114.0(5) . .
C6 C5 H5 106.4 . .
C10 C5 H5 106.4 . .
C10 C5 C6 111.7(5) . .
C5 C6 H6A 109.2 . .
C5 C6 H6B 109.2 . .
H6A C6 H6B 107.9 . .
C7 C6 C5 111.9(5) . .
C7 C6 H6A 109.2 . .
C7 C6 H6B 109.2 . .
C6 C7 H7A 108.9 . .
C6 C7 H7B 108.9 . .
H7A C7 H7B 107.7 . .
C8 C7 C6 113.4(5) . .
C8 C7 H7A 108.9 . .
C8 C7 H7B 108.9 . .
C7 C8 H8 108.5 . .
C7 C8 C9 110.5(5) . .
C7 C8 C14 112.8(5) . .
C9 C8 H8 108.5 . .
C14 C8 H8 108.5 . .
C14 C8 C9 107.8(5) . .
C8 C9 H9 106.1 . .
C8 C9 C10 112.1(5) . .
C10 C9 H9 106.1 . .
C11 C9 C8 111.7(5) . .
C11 C9 H9 106.1 . .
C11 C9 C10 114.0(5) . .
C1 C10 C9 111.8(5) . .
C5 C10 C1 108.3(5) . .
C5 C10 C9 108.7(5) . .
C19 C10 C1 106.9(6) . .
C19 C10 C5 110.3(6) . .
C19 C10 C9 110.8(5) . .
C9 C11 H11A 109.0 . .
C9 C11 H11B 109.0 . .
H11A C11 H11B 107.8 . .
C12 C11 C9 113.1(5) . .
C12 C11 H11A 109.0 . .
C12 C11 H11B 109.0 . .
C11 C12 H12A 108.9 . .
C11 C12 H12B 108.9 . .
C11 C12 C13 113.2(5) . .
H12A C12 H12B 107.8 . .
C13 C12 H12A 108.9 . .
C13 C12 H12B 108.9 . .
C12 C13 C17 117.7(5) . .
C12 C13 C18 109.8(6) . .
C14 C13 C12 106.6(5) . .
C14 C13 C17 99.8(6) . .
C14 C13 C18 112.7(5) . .
C18 C13 C17 110.0(5) . .
C8 C14 H14 106.2 . .
C13 C14 C8 115.7(5) . .
C13 C14 H14 106.2 . .
C13 C14 C15 104.5(5) . .
C15 C14 C8 117.2(5) . .
C15 C14 H14 106.2 . .
C14 C15 H15A 111.1 . .
C14 C15 H15B 111.1 . .
C14 C15 C16 103.1(5) . .
H15A C15 H15B 109.1 . .
C16 C15 H15A 111.1 . .
C16 C15 H15B 111.1 . .
C15 C16 H16A 110.4 . .
C15 C16 H16B 110.4 . .
C15 C16 C17 106.8(5) . .
H16A C16 H16B 108.6 . .
C17 C16 H16A 110.4 . .
C17 C16 H16B 110.4 . .
C13 C17 H17 106.7 . .
C16 C17 C13 103.2(5) . .
C16 C17 H17 106.7 . .
C20 C17 C13 119.9(6) . .
C20 C17 C16 112.8(5) . .
C20 C17 H17 106.7 . .
C13 C18 H18A 109.5 . .
C13 C18 H18B 109.5 . .
C13 C18 H18C 109.5 . .
H18A C18 H18B 109.5 . .
H18A C18 H18C 109.5 . .
H18B C18 H18C 109.5 . .
C10 C19 H19A 109.5 . .
C10 C19 H19B 109.5 . .
C10 C19 H19C 109.5 . .
H19A C19 H19B 109.5 . .
H19A C19 H19C 109.5 . .
H19B C19 H19C 109.5 . .
C17 C20 H20 108.1 . .
C21 C20 C17 111.4(5) . .
C21 C20 H20 108.1 . .
C21 C20 C22 111.3(6) . .
C22 C20 C17 109.6(6) . .
C22 C20 H20 108.1 . .
C20 C21 H21A 109.5 . .
C20 C21 H21B 109.5 . .
C20 C21 H21C 109.5 . .
H21A C21 H21B 109.5 . .
H21A C21 H21C 109.5 . .
H21B C21 H21C 109.5 . .
C20 C22 H22A 108.7 . .
C20 C22 H22B 108.7 . .
H22A C22 H22B 107.6 . .
C23 C22 C20 114.2(6) . .
C23 C22 H22A 108.7 . .
C23 C22 H22B 108.7 . .
C22 C23 H23A 108.8 . .
C22 C23 H23B 108.8 . .
H23A C23 H23B 107.7 . .
C24 C23 C22 113.8(5) . .
C24 C23 H23A 108.8 . .
C24 C23 H23B 108.8 . .
O2 C24 C23 116.7(7) . .
O3 C24 O2 122.9(6) . .
O3 C24 C23 120.3(7) . .
H1C N1 H1D 109.5 . .
H1C N1 H1E 109.5 . .
H1D N1 H1E 109.5 . .
C25 N1 H1C 109.5 . .
C25 N1 H1D 109.5 . .
C25 N1 H1E 109.5 . .
N1 C25 H25 109.0 . .
N1 C25 C26 109.0(6) . .
N1 C25 C27 107.8(6) . .
C26 C25 H25 109.0 . .
C26 C25 C27 113.0(5) . .
C27 C25 H25 109.0 . .
C25 C26 H26A 109.5 . .
C25 C26 H26B 109.5 . .
C25 C26 H26C 109.5 . .
H26A C26 H26B 109.5 . .
H26A C26 H26C 109.5 . .
H26B C26 H26C 109.5 . .
C25 C27 H27A 109.5 . .
C25 C27 H27B 109.5 . .
C25 C27 H27C 109.5 . .
H27A C27 H27B 109.5 . .
H27A C27 H27C 109.5 . .
H27B C27 H27C 109.5 . .

loop_
_geom_bond_atom_site_label_1
_geom_bond_atom_site_label_2
_geom_bond_distance
_geom_bond_site_symmetry_2
O1 H1 0.8400 .
O1 C3 1.420(8) .
O2 C24 1.280(8) .
O3 C24 1.259(9) .
C1 H1A 0.9900 .
C1 H1B 0.9900 .
C1 C2 1.525(10) .
C1 C10 1.549(9) .
C2 H2A 0.9900 .
C2 H2B 0.9900 .
C2 C3 1.521(10) .
C3 H3 1.0000 .
C3 C4 1.517(10) .
C4 H4A 0.9900 .
C4 H4B 0.9900 .
C4 C5 1.527(9) .
C5 H5 1.0000 .
C5 C6 1.540(9) .
C5 C10 1.536(9) .
C6 H6A 0.9900 .
C6 H6B 0.9900 .
C6 C7 1.528(9) .
C7 H7A 0.9900 .
C7 H7B 0.9900 .
C7 C8 1.519(9) .
C8 H8 1.0000 .
C8 C9 1.550(9) .
C8 C14 1.537(8) .
C9 H9 1.0000 .
C9 C10 1.568(8) .
C9 C11 1.537(9) .
C10 C19 1.529(9) .
C11 H11A 0.9900 .
C11 H11B 0.9900 .
C11 C12 1.517(9) .
C12 H12A 0.9900 .
C12 H12B 0.9900 .
C12 C13 1.533(9) .
C13 C14 1.525(10) .
C13 C17 1.554(9) .
C13 C18 1.536(9) .
C14 H14 1.0000 .
C14 C15 1.533(9) .
C15 H15A 0.9900 .
C15 H15B 0.9900 .
C15 C16 1.550(9) .
C16 H16A 0.9900 .
C16 H16B 0.9900 .
C16 C17 1.552(10) .
C17 H17 1.0000 .
C17 C20 1.543(9) .
C18 H18A 0.9800 .
C18 H18B 0.9800 .
C18 H18C 0.9800 .
C19 H19A 0.9800 .
C19 H19B 0.9800 .
C19 H19C 0.9800 .
C20 H20 1.0000 .
C20 C21 1.532(11) .
C20 C22 1.537(9) .
C21 H21A 0.9800 .
C21 H21B 0.9800 .
C21 H21C 0.9800 .
C22 H22A 0.9900 .
C22 H22B 0.9900 .
C22 C23 1.527(9) .
C23 H23A 0.9900 .
C23 H23B 0.9900 .
C23 C24 1.487(9) .
N1 H1C 0.9100 .
N1 H1D 0.9100 .
N1 H1E 0.9100 .
N1 C25 1.503(8) .
C25 H25 1.0000 .
C25 C26 1.508(10) .
C25 C27 1.521(11) .
C26 H26A 0.9800 .
C26 H26B 0.9800 .
C26 H26C 0.9800 .
C27 H27A 0.9800 .
C27 H27B 0.9800 .
C27 H27C 0.9800 .

loop_
_geom_hbond_atom_site_label_D
_geom_hbond_atom_site_label_H
_geom_hbond_atom_site_label_A
_geom_hbond_distance_DH
_geom_hbond_distance_HA
_geom_hbond_distance_DA
_geom_hbond_angle_DHA
_geom_hbond_site_symmetry_A
_geom_hbond_publ_flag
O1 H1 O3 0.84 2.07 2.900(7) 167.4 2_646 yes
N1 H1C O2 0.91 1.87 2.739(7) 159.1 . yes
N1 H1D O3 0.91 1.94 2.847(8) 173.4 2_645 yes
N1 H1E O2 0.91 1.99 2.839(8) 154.3 2_655 yes

loop_
_geom_torsion_atom_site_label_1
_geom_torsion_atom_site_label_2
_geom_torsion_atom_site_label_3
_geom_torsion_atom_site_label_4
_geom_torsion
_geom_torsion_site_symmetry_1
_geom_torsion_site_symmetry_2
_geom_torsion_site_symmetry_3
_geom_torsion_site_symmetry_4
O1 C3 C4 C5 178.8(5) . . . .
C1 C2 C3 O1 179.5(5) . . . .
C1 C2 C3 C4 -55.3(7) . . . .
C2 C1 C10 C5 -53.1(7) . . . .
C2 C1 C10 C9 66.6(7) . . . .
C2 C1 C10 C19 -171.9(5) . . . .
C2 C3 C4 C5 53.9(7) . . . .
C3 C4 C5 C6 178.9(5) . . . .
C3 C4 C5 C10 -53.5(7) . . . .
C4 C5 C6 C7 73.6(7) . . . .
C4 C5 C10 C1 50.9(7) . . . .
C4 C5 C10 C9 -70.7(6) . . . .
C4 C5 C10 C19 167.6(5) . . . .
C5 C6 C7 C8 52.9(8) . . . .
C6 C5 C10 C1 178.4(5) . . . .
C6 C5 C10 C9 56.7(7) . . . .
C6 C5 C10 C19 -65.0(7) . . . .
C6 C7 C8 C9 -52.5(8) . . . .
C6 C7 C8 C14 -173.3(5) . . . .
C7 C8 C9 C10 55.2(7) . . . .
C7 C8 C9 C11 -175.5(6) . . . .
C7 C8 C14 C13 -179.4(6) . . . .
C7 C8 C14 C15 -55.3(8) . . . .
C8 C9 C10 C1 -176.8(5) . . . .
C8 C9 C10 C5 -57.3(7) . . . .
C8 C9 C10 C19 64.0(7) . . . .
C8 C9 C11 C12 52.2(7) . . . .
C8 C14 C15 C16 -164.1(5) . . . .
C9 C8 C14 C13 58.4(7) . . . .
C9 C8 C14 C15 -177.6(5) . . . .
C9 C11 C12 C13 -54.3(7) . . . .
C10 C1 C2 C3 57.0(7) . . . .
C10 C5 C6 C7 -55.2(8) . . . .
C10 C9 C11 C12 -179.5(5) . . . .
C11 C9 C10 C1 55.0(7) . . . .
C11 C9 C10 C5 174.5(6) . . . .
C11 C9 C10 C19 -64.1(7) . . . .
C11 C12 C13 C14 54.7(7) . . . .
C11 C12 C13 C17 165.6(6) . . . .
C11 C12 C13 C18 -67.6(7) . . . .
C12 C13 C14 C8 -59.0(7) . . . .
C12 C13 C14 C15 170.6(5) . . . .
C12 C13 C17 C16 -156.1(5) . . . .
C12 C13 C17 C20 77.5(7) . . . .
C13 C14 C15 C16 -34.6(7) . . . .
C13 C17 C20 C21 -59.6(8) . . . .
C13 C17 C20 C22 176.8(6) . . . .
C14 C8 C9 C10 178.9(5) . . . .
C14 C8 C9 C11 -51.8(7) . . . .
C14 C13 C17 C16 -41.4(6) . . . .
C14 C13 C17 C20 -167.9(6) . . . .
C14 C15 C16 C17 7.7(7) . . . .
C15 C16 C17 C13 21.1(7) . . . .
C15 C16 C17 C20 152.0(6) . . . .
C16 C17 C20 C21 178.6(6) . . . .
C16 C17 C20 C22 55.0(7) . . . .
C17 C13 C14 C8 178.1(5) . . . .
C17 C13 C14 C15 47.7(6) . . . .
C17 C20 C22 C23 171.9(6) . . . .
C18 C13 C14 C8 61.5(7) . . . .
C18 C13 C14 C15 -69.0(7) . . . .
C18 C13 C17 C16 77.3(6) . . . .
C18 C13 C17 C20 -49.2(8) . . . .
C20 C22 C23 C24 58.6(8) . . . .
C21 C20 C22 C23 48.2(8) . . . .
C22 C23 C24 O2 56.3(8) . . . .
C22 C23 C24 O3 -123.4(7) . . . .

_cod_database_fobs_code 4519433
